data_7237193
loop_
_publ_author_name
'Dalinger, Igor L.'
'Serushkina, Olga V.'
'Muravyev, Nikita V.'
'Meerov, Dmitry B.'
'Miroshnichenko, Evgeniy A.'
'Kon'kova, Tatyana S.'
'Suponitsky, Kyrill Yu.'
'Vener, Mikhail V.'
'Sheremetev, Aleksei B.'

_publ_section_title
;
 Azasydnone -- novel &#x201C;green&#x201D; building block for designing
 high energetic compounds
;
_journal_issue 38
_journal_name_full 'Journal of Materials Chemistry A'
_journal_page_first 18669
_journal_paper_doi 10.1039/C8TA06895J
_journal_volume 6
_journal_year 2018
_chemical_formula_moiety 'C7 H5 N5 O2'
_chemical_formula_sum 'C7 H5 N5 O2'
_chemical_formula_weight 191.16
_space_group_crystal_system monoclinic
_space_group_IT_number 14
_space_group_name_Hall '-P 2ybc'
_space_group_name_H-M_alt 'P 1 21/c 1'
_atom_sites_solution_hydrogens geom
_atom_sites_solution_primary direct
_atom_sites_solution_secondary difmap
_audit_creation_method SHELXL-2014/6
_audit_update_record
;
2018-07-05 deposited with the CCDC.
2018-09-06 downloaded from the CCDC.
;
_cell_angle_alpha 90
_cell_angle_beta 93.215(2)
_cell_angle_gamma 90
_cell_formula_units_Z 4
_cell_length_a 7.2094(8)
_cell_length_b 7.7337(9)
_cell_length_c 14.2011(16)
_cell_measurement_reflns_used 8310
_cell_measurement_temperature 100(2)
_cell_measurement_theta_max 30.14
_cell_measurement_theta_min 2.83
_cell_volume 790.54(16)
_computing_cell_refinement 'SAINT (Bruker, 2009)'
_computing_data_collection 'APEX (Bruker, 2009)'
_computing_data_reduction 'SAINT (Bruker, 2009)'
_computing_molecular_graphics 'SHELXL-2014/6 (Sheldrick, 2014)'
_computing_publication_material 'SHELXL-2014/6 (Sheldrick, 2014) and PLATON (Spek, 2009)'
_computing_structure_refinement 'SHELXL-2014/6 (Sheldrick, 2014)'
_computing_structure_solution 'SHELXL-2014/6 (Sheldrick, 2014)'
_diffrn_ambient_temperature 100(2)
_diffrn_measured_fraction_theta_full 1.000
_diffrn_measured_fraction_theta_max 0.999
_diffrn_measurement_device_type 'Bruker APEX-II CCD'
_diffrn_measurement_method '\f and \w scans'
_diffrn_radiation_type MoK\a
_diffrn_radiation_wavelength 0.71073
_diffrn_reflns_av_R_equivalents 0.0309
_diffrn_reflns_av_unetI/netI 0.0142
_diffrn_reflns_Laue_measured_fraction_full 1.000
_diffrn_reflns_Laue_measured_fraction_max 0.999
_diffrn_reflns_limit_h_max 10
_diffrn_reflns_limit_h_min -10
_diffrn_reflns_limit_k_max 10
_diffrn_reflns_limit_k_min -10
_diffrn_reflns_limit_l_max 20
_diffrn_reflns_limit_l_min -20
_diffrn_reflns_number 22139
_diffrn_reflns_point_group_measured_fraction_full 1.000
_diffrn_reflns_point_group_measured_fraction_max 0.999
_diffrn_reflns_theta_full 25.242
_diffrn_reflns_theta_max 30.201
_diffrn_reflns_theta_min 2.830
_diffrn_source 'sealed tube'
_exptl_absorpt_coefficient_mu 0.125
_exptl_absorpt_correction_type none
_exptl_crystal_colour 'pale yellow'
_exptl_crystal_density_diffrn 1.606
_exptl_crystal_description prizm
_exptl_crystal_F_000 392
_exptl_crystal_size_max 0.22
_exptl_crystal_size_mid 0.18
_exptl_crystal_size_min 0.16
_refine_diff_density_max 0.349
_refine_diff_density_min -0.283
_refine_diff_density_rms 0.052
_refine_ls_extinction_method none
_refine_ls_goodness_of_fit_ref 1.049
_refine_ls_hydrogen_treatment constr
_refine_ls_matrix_type full
_refine_ls_number_parameters 127
_refine_ls_number_reflns 2339
_refine_ls_number_restraints 0
_refine_ls_restrained_S_all 1.049
_refine_ls_R_factor_all 0.0455
_refine_ls_R_factor_gt 0.0382
_refine_ls_shift/su_max 0.000
_refine_ls_shift/su_mean 0.000
_refine_ls_structure_factor_coef Fsqd
_refine_ls_weighting_details 'w=1/[\s^2^(Fo^2^)+(0.0637P)^2^+0.2388P] where P=(Fo^2^+2Fc^2^)/3'
_refine_ls_weighting_scheme calc
_refine_ls_wR_factor_gt 0.1046
_refine_ls_wR_factor_ref 0.1132
_reflns_Friedel_coverage 0.000
_reflns_number_gt 2022
_reflns_number_total 2339
_reflns_threshold_expression 'I > 2\s(I)'
_cod_data_source_file c8ta06895j3.cif
_cod_data_source_block sh372
_cod_original_sg_symbol_H-M 'P 21/c'
_cod_database_code 7237193
_shelx_space_group_comment
;
The symmetry employed for this shelxl refinement is uniquely defined
by the following loop, which should always be used as a source of
symmetry information in preference to the above space-group names.
They are only intended as comments.
;
_shelxl_version_number 2014/6

loop_
_space_group_symop_operation_xyz
'x, y, z'
'-x, y+1/2, -z+1/2'
'-x, -y, -z'
'x, -y-1/2, z-1/2'

loop_
_atom_site_label
_atom_site_type_symbol
_atom_site_fract_x
_atom_site_fract_y
_atom_site_fract_z
_atom_site_U_iso_or_equiv
_atom_site_adp_type
_atom_site_occupancy
_atom_site_site_symmetry_order
_atom_site_calc_flag
_atom_site_refinement_flags_posn
_atom_site_refinement_flags_adp
O1 O 0.36342(13) 0.51331(11) 0.36677(7) 0.0332(2) Uani 1 1 d . .
O2 O 0.43183(13) 0.31334(12) 0.26804(6) 0.0313(2) Uani 1 1 d . .
N1 N 0.17579(11) -0.14799(10) 0.60261(6) 0.01601(18) Uani 1 1 d . .
N2 N 0.20238(13) -0.31881(11) 0.58522(7) 0.0229(2) Uani 1 1 d . .
N3 N 0.13986(13) -0.40249(12) 0.65576(7) 0.0241(2) Uani 1 1 d . .
N4 N 0.07192(12) -0.29030(12) 0.72042(6) 0.0219(2) Uani 1 1 d . .
N5 N 0.37760(12) 0.36116(12) 0.34428(6) 0.02124(19) Uani 1 1 d . .
C1 C 0.09636(14) -0.13435(13) 0.68621(7) 0.0191(2) Uani 1 1 d . .
H1 H 0.0635 -0.0292 0.7156 0.023 Uiso 1 1 calc R U
C2 C 0.22637(12) -0.01883(12) 0.53694(6) 0.01530(19) Uani 1 1 d . .
C3 C 0.21642(13) 0.15531(12) 0.56262(7) 0.01735(19) Uani 1 1 d . .
H3 H 0.1758 0.1875 0.6226 0.021 Uiso 1 1 calc R U
C4 C 0.26721(14) 0.28050(12) 0.49862(7) 0.0186(2) Uani 1 1 d . .
H4 H 0.2617 0.3998 0.5141 0.022 Uiso 1 1 calc R U
C5 C 0.32605(13) 0.22771(12) 0.41169(6) 0.01608(19) Uani 1 1 d . .
C6 C 0.33529(13) 0.05511(13) 0.38536(7) 0.01748(19) Uani 1 1 d . .
H6 H 0.3760 0.0235 0.3253 0.021 Uiso 1 1 calc R U
C7 C 0.28350(13) -0.07046(12) 0.44903(6) 0.01649(19) Uani 1 1 d . .
H7 H 0.2870 -0.1896 0.4328 0.020 Uiso 1 1 calc R U

loop_
_atom_site_aniso_label
_atom_site_aniso_U_11
_atom_site_aniso_U_22
_atom_site_aniso_U_33
_atom_site_aniso_U_23
_atom_site_aniso_U_13
_atom_site_aniso_U_12
O1 0.0480(5) 0.0153(4) 0.0373(5) 0.0061(3) 0.0107(4) 0.0011(3)
O2 0.0449(5) 0.0297(4) 0.0198(4) 0.0014(3) 0.0080(3) -0.0078(4)
N1 0.0182(4) 0.0123(4) 0.0176(4) 0.0004(3) 0.0014(3) 0.0016(3)
N2 0.0312(5) 0.0123(4) 0.0257(4) 0.0015(3) 0.0065(3) 0.0029(3)
N3 0.0298(5) 0.0178(4) 0.0252(4) 0.0041(3) 0.0059(3) 0.0019(3)
N4 0.0253(4) 0.0188(4) 0.0217(4) 0.0036(3) 0.0027(3) 0.0003(3)
N5 0.0237(4) 0.0195(4) 0.0205(4) 0.0038(3) 0.0000(3) -0.0016(3)
C1 0.0214(4) 0.0186(4) 0.0176(4) 0.0008(3) 0.0024(3) 0.0008(3)
C2 0.0163(4) 0.0133(4) 0.0163(4) 0.0003(3) 0.0002(3) 0.0010(3)
C3 0.0210(4) 0.0148(4) 0.0164(4) -0.0007(3) 0.0021(3) 0.0011(3)
C4 0.0226(4) 0.0127(4) 0.0203(4) -0.0004(3) 0.0008(3) 0.0007(3)
C5 0.0172(4) 0.0145(4) 0.0165(4) 0.0019(3) 0.0002(3) -0.0006(3)
C6 0.0196(4) 0.0168(4) 0.0161(4) -0.0010(3) 0.0013(3) 0.0002(3)
C7 0.0184(4) 0.0137(4) 0.0174(4) -0.0016(3) 0.0006(3) 0.0004(3)

loop_
_atom_type_symbol
_atom_type_description
_atom_type_scat_dispersion_real
_atom_type_scat_dispersion_imag
_atom_type_scat_source
C C 0.0033 0.0016 'International Tables Vol C Tables 4.2.6.8 and 6.1.1.4'
H H 0.0000 0.0000 'International Tables Vol C Tables 4.2.6.8 and 6.1.1.4'
N N 0.0061 0.0033 'International Tables Vol C Tables 4.2.6.8 and 6.1.1.4'
O O 0.0106 0.0060 'International Tables Vol C Tables 4.2.6.8 and 6.1.1.4'

loop_
_geom_angle_atom_site_label_1
_geom_angle_atom_site_label_2
_geom_angle_atom_site_label_3
_geom_angle
C1 N1 N2 107.85(8)
C1 N1 C2 130.98(8)
N2 N1 C2 121.16(8)
N3 N2 N1 106.65(8)
N2 N3 N4 110.75(9)
C1 N4 N3 105.79(8)
O1 N5 O2 123.66(9)
O1 N5 C5 118.48(9)
O2 N5 C5 117.86(9)
N4 C1 N1 108.97(9)
N4 C1 H1 125.5
N1 C1 H1 125.5
C7 C2 C3 122.09(9)
C7 C2 N1 118.91(8)
C3 C2 N1 118.99(8)
C4 C3 C2 118.74(9)
C4 C3 H3 120.6
C2 C3 H3 120.6
C5 C4 C3 118.74(9)
C5 C4 H4 120.6
C3 C4 H4 120.6
C4 C5 C6 122.92(9)
C4 C5 N5 118.27(8)
C6 C5 N5 118.80(8)
C5 C6 C7 118.48(9)
C5 C6 H6 120.8
C7 C6 H6 120.8
C6 C7 C2 119.02(9)
C6 C7 H7 120.5
C2 C7 H7 120.5

loop_
_geom_bond_atom_site_label_1
_geom_bond_atom_site_label_2
_geom_bond_distance
O1 N5 1.2250(13)
O2 N5 1.2286(12)
N1 C1 1.3509(12)
N1 N2 1.3595(11)
N1 C2 1.4278(12)
N2 N3 1.2946(12)
N3 N4 1.3734(13)
N4 C1 1.3158(13)
N5 C5 1.4696(12)
C1 H1 0.9500
C2 C7 1.3947(13)
C2 C3 1.3982(13)
C3 C4 1.3910(13)
C3 H3 0.9500
C4 C5 1.3890(13)
C4 H4 0.9500
C5 C6 1.3888(13)
C6 C7 1.3921(13)
C6 H6 0.9500
C7 H7 0.9500

loop_
_geom_torsion_atom_site_label_1
_geom_torsion_atom_site_label_2
_geom_torsion_atom_site_label_3
_geom_torsion_atom_site_label_4
_geom_torsion
C1 N1 N2 N3 0.35(11)
C2 N1 N2 N3 -178.63(8)
N1 N2 N3 N4 -0.11(11)
N2 N3 N4 C1 -0.18(12)
N3 N4 C1 N1 0.40(11)
N2 N1 C1 N4 -0.48(11)
C2 N1 C1 N4 178.37(9)
C1 N1 C2 C7 -171.16(10)
N2 N1 C2 C7 7.55(13)
C1 N1 C2 C3 8.60(15)
N2 N1 C2 C3 -172.68(9)
C7 C2 C3 C4 -0.72(14)
N1 C2 C3 C4 179.52(8)
C2 C3 C4 C5 -0.07(14)
C3 C4 C5 C6 0.48(15)
C3 C4 C5 N5 179.41(8)
O1 N5 C5 C4 -1.30(14)
O2 N5 C5 C4 179.06(9)
O1 N5 C5 C6 177.67(9)
O2 N5 C5 C6 -1.97(13)
C4 C5 C6 C7 -0.10(15)
N5 C5 C6 C7 -179.02(8)
C5 C6 C7 C2 -0.68(14)
C3 C2 C7 C6 1.10(14)
N1 C2 C7 C6 -179.14(8)
